data_2210054
loop_
_publ_author_name
'Jin-Hua Cai'
'Ying-Heng Huang'
'Yi-Min Jiang'

_publ_section_title
Bis(\m~2~-<i>N</i>-5-formysalicylideneglycinato-\k^4^<i>O</i>,<i>N</i>,<i>O</i>':<i>O</i>')bis[aquacopper(II)]
_journal_coeditor_code AT2072
_journal_issue 9
_journal_name_full 'Acta Crystallographica Section E'
_journal_page_first m2064
_journal_page_last m2066
_journal_paper_doi 10.1107/S1600536806029783
_journal_volume 62
_journal_year 2006
_chemical_formula_iupac '[Cu2 (C10 H7 N O4)2 (H2 O)2]'
_chemical_formula_moiety 'C20 H18 Cu2 N2 O10'
_chemical_formula_sum 'C20 H18 Cu2 N2 O10'
_chemical_formula_weight 573.44
_chemical_name_systematic
;
Bis(\m~2~-N-5-formysalicylideneglycinato-\k^4^O,N,O':O')bis[aquacopper(II)]
;
_space_group_IT_number 14
_symmetry_cell_setting monoclinic
_symmetry_space_group_name_Hall '-P 2ybc'
_symmetry_space_group_name_H-M 'P 1 21/c 1'
_atom_sites_solution_hydrogens geom
_atom_sites_solution_primary direct
_atom_sites_solution_secondary difmap
_audit_creation_method SHELXL97
_cell_angle_alpha 90.00
_cell_angle_beta 104.495(19)
_cell_angle_gamma 90.00
_cell_formula_units_Z 2
_cell_length_a 9.281(16)
_cell_length_b 9.060(15)
_cell_length_c 12.62(2)
_cell_measurement_reflns_used 793
_cell_measurement_temperature 293(2)
_cell_measurement_theta_max 27.075
_cell_measurement_theta_min 2.799
_cell_volume 1027(3)
_computing_cell_refinement 'SAINT (Bruker, 1998)'
_computing_data_collection 'SMART (Bruker, 1998)'
_computing_data_reduction SAINT
_computing_molecular_graphics 'SHELXTL (Sheldrick, 1997b)'
_computing_publication_material SHELXTL
_computing_structure_refinement 'SHELXL97 (Sheldrick, 1997a)'
_computing_structure_solution 'SHELXS97 (Sheldrick, 1997a)'
_diffrn_ambient_temperature 293(2)
_diffrn_measured_fraction_theta_full 0.991
_diffrn_measured_fraction_theta_max 0.991
_diffrn_measurement_device_type 'Bruker SMART CCD area-detector'
_diffrn_measurement_method '\f and \w'
_diffrn_radiation_monochromator graphite
_diffrn_radiation_source 'fine-focus sealed tube'
_diffrn_radiation_type MoK\a
_diffrn_radiation_wavelength 0.71073
_diffrn_reflns_av_R_equivalents 0.0584
_diffrn_reflns_av_sigmaI/netI 0.0486
_diffrn_reflns_limit_h_max 11
_diffrn_reflns_limit_h_min -11
_diffrn_reflns_limit_k_max 11
_diffrn_reflns_limit_k_min -9
_diffrn_reflns_limit_l_max 16
_diffrn_reflns_limit_l_min -13
_diffrn_reflns_number 4900
_diffrn_reflns_theta_full 27.01
_diffrn_reflns_theta_max 27.01
_diffrn_reflns_theta_min 2.27
_diffrn_standards_decay_% 8.85
_diffrn_standards_number 0
_exptl_absorpt_coefficient_mu 2.134
_exptl_absorpt_correction_T_max 0.6748
_exptl_absorpt_correction_T_min 0.5669
_exptl_absorpt_correction_type multi-scan
_exptl_absorpt_process_details '(SADABS; Sheldrick, 1996)'
_exptl_crystal_colour green
_exptl_crystal_density_diffrn 1.853
_exptl_crystal_density_method 'not measured'
_exptl_crystal_description block
_exptl_crystal_F_000 580
_exptl_crystal_size_max 0.30
_exptl_crystal_size_mid 0.20
_exptl_crystal_size_min 0.20
_refine_diff_density_max 1.021
_refine_diff_density_min -0.835
_refine_ls_extinction_method none
_refine_ls_goodness_of_fit_ref 1.032
_refine_ls_hydrogen_treatment mixed
_refine_ls_matrix_type full
_refine_ls_number_parameters 162
_refine_ls_number_reflns 2221
_refine_ls_number_restraints 3
_refine_ls_restrained_S_all 1.032
_refine_ls_R_factor_all 0.0529
_refine_ls_R_factor_gt 0.0458
_refine_ls_shift/su_max 0.002
_refine_ls_shift/su_mean 0.000
_refine_ls_structure_factor_coef Fsqd
_refine_ls_weighting_details 'calc w = 1/[\s^2^(Fo^2^)+(0.0852P)^2^] where P=(Fo^2^+2Fc^2^)/3'
_refine_ls_weighting_scheme calc
_refine_ls_wR_factor_gt 0.1192
_refine_ls_wR_factor_ref 0.1247
_reflns_number_gt 1877
_reflns_number_total 2221
_reflns_threshold_expression I>2\s(I)
_cod_data_source_file at2072.cif
_cod_data_source_block I
_cod_original_cell_volume 1028(3)
_cod_original_sg_symbol_H-M 'P 21/c'
_cod_database_code 2210054

loop_
_symmetry_equiv_pos_as_xyz
'x, y, z'
'-x, y+1/2, -z+1/2'
'-x, -y, -z'
'x, -y-1/2, z-1/2'

loop_
_atom_site_type_symbol
_atom_site_label
_atom_site_fract_x
_atom_site_fract_y
_atom_site_fract_z
_atom_site_U_iso_or_equiv
_atom_site_adp_type
_atom_site_calc_flag
_atom_site_refinement_flags
_atom_site_occupancy
Cu Cu1 0.60266(4) 1.11853(4) 0.45568(3) 0.02830(17) Uani d . 1
N N1 0.7242(2) 0.9568(3) 0.43132(18) 0.0281(5) Uani d . 1
O O1 0.6214(2) 1.0592(2) 0.60471(16) 0.0294(5) Uani d . 1
O O2 1.1528(3) 0.7860(3) 0.97281(18) 0.0480(6) Uani d . 1
O O3 0.5766(3) 1.1540(3) 0.29877(17) 0.0348(5) Uani d . 1
O O4 0.5791(3) 1.0311(2) 0.14774(16) 0.0406(6) Uani d . 1
O O5 0.4793(2) 1.2843(2) 0.47669(17) 0.0338(5) Uani d D 1
C C1 0.8241(4) 0.8921(3) 0.5048(3) 0.0333(7) Uani d . 1
H H1 0.8872 0.8259 0.4823 0.040 Uiso calc R 1
C C2 0.8447(3) 0.9158(4) 0.6205(2) 0.0301(6) Uani d . 1
C C3 0.9708(3) 0.8548(4) 0.6918(3) 0.0332(7) Uani d . 1
H H3 1.0397 0.8043 0.6631 0.040 Uiso calc R 1
C C4 0.9950(3) 0.8682(3) 0.8044(3) 0.0325(7) Uani d . 1
C C5 0.8892(3) 0.9435(4) 0.8472(2) 0.0327(7) Uani d . 1
H H5 0.9038 0.9515 0.9226 0.039 Uiso calc R 1
C C6 0.7661(3) 1.0046(3) 0.7797(2) 0.0319(6) Uani d . 1
H H6 0.6981 1.0542 0.8099 0.038 Uiso calc R 1
C C7 0.7395(3) 0.9941(3) 0.6645(2) 0.0274(6) Uani d . 1
C C8 1.1274(3) 0.8006(4) 0.8745(3) 0.0368(7) Uani d . 1
H H8 1.1990 0.7656 0.8406 0.044 Uiso calc R 1
C C9 0.6961(4) 0.9192(4) 0.3162(2) 0.0341(7) Uani d . 1
H H9A 0.6386 0.8287 0.3016 0.041 Uiso calc R 1
H H9B 0.7896 0.9037 0.2966 0.041 Uiso calc R 1
C C10 0.6109(3) 1.0443(3) 0.2492(2) 0.0304(6) Uani d . 1
H H5B 0.451(4) 1.349(3) 0.428(2) 0.042(10) Uiso d D 1
H H5A 0.485(4) 1.320(4) 0.5362(16) 0.048(11) Uiso d D 1

loop_
_atom_site_aniso_label
_atom_site_aniso_U_11
_atom_site_aniso_U_22
_atom_site_aniso_U_33
_atom_site_aniso_U_12
_atom_site_aniso_U_13
_atom_site_aniso_U_23
Cu1 0.0321(2) 0.0299(3) 0.0185(2) 0.00479(13) -0.00185(16) 0.00197(12)
N1 0.0296(11) 0.0327(14) 0.0183(11) 0.0021(10) -0.0009(9) 0.0009(9)
O1 0.0250(10) 0.0384(12) 0.0205(10) 0.0054(9) -0.0022(7) 0.0037(9)
O2 0.0457(13) 0.0592(17) 0.0307(13) 0.0093(12) -0.0061(10) 0.0094(11)
O3 0.0458(12) 0.0324(11) 0.0209(10) 0.0012(10) -0.0012(9) 0.0027(9)
O4 0.0619(15) 0.0355(13) 0.0183(10) -0.0043(11) -0.0016(9) -0.0001(9)
O5 0.0429(12) 0.0302(12) 0.0228(11) 0.0051(9) -0.0022(9) 0.0009(9)
C1 0.0329(15) 0.0378(18) 0.0256(15) 0.0062(12) 0.0004(12) -0.0003(12)
C2 0.0263(13) 0.0370(16) 0.0221(14) 0.0022(12) -0.0031(11) 0.0002(12)
C3 0.0283(14) 0.0379(17) 0.0288(15) 0.0061(12) -0.0012(12) 0.0035(12)
C4 0.0285(14) 0.0361(17) 0.0264(15) 0.0002(12) -0.0055(11) 0.0042(12)
C5 0.0319(14) 0.0412(18) 0.0190(13) -0.0028(13) -0.0047(11) 0.0009(12)
C6 0.0323(14) 0.0364(17) 0.0242(14) 0.0038(12) 0.0019(11) -0.0008(12)
C7 0.0244(12) 0.0305(15) 0.0219(13) -0.0018(11) -0.0041(10) 0.0037(11)
C8 0.0315(15) 0.0404(18) 0.0314(16) 0.0026(13) -0.0056(12) 0.0026(13)
C9 0.0412(16) 0.0360(16) 0.0208(14) 0.0019(13) -0.0001(12) -0.0042(12)
C10 0.0336(14) 0.0308(16) 0.0228(14) -0.0072(12) -0.0005(11) 0.0019(11)

loop_
_atom_type_symbol
_atom_type_description
_atom_type_scat_dispersion_real
_atom_type_scat_dispersion_imag
_atom_type_scat_source
C C 0.0033 0.0016 'International Tables Vol C Tables 4.2.6.8 and 6.1.1.4'
H H 0.0000 0.0000 'International Tables Vol C Tables 4.2.6.8 and 6.1.1.4'
N N 0.0061 0.0033 'International Tables Vol C Tables 4.2.6.8 and 6.1.1.4'
O O 0.0106 0.0060 'International Tables Vol C Tables 4.2.6.8 and 6.1.1.4'
Cu Cu 0.3201 1.2651 'International Tables Vol C Tables 4.2.6.8 and 6.1.1.4'

loop_
_geom_angle_atom_site_label_1
_geom_angle_atom_site_label_2
_geom_angle_atom_site_label_3
_geom_angle
N1 Cu1 O1 91.75(11)
N1 Cu1 O5 178.55(9)
O1 Cu1 O5 89.69(11)
N1 Cu1 O3 83.81(11)
O1 Cu1 O3 172.98(9)
O5 Cu1 O3 94.77(10)
C1 N1 C9 122.3(3)
C1 N1 Cu1 125.6(2)
C9 N1 Cu1 111.98(18)
C7 O1 Cu1 123.33(19)
C10 O3 Cu1 113.0(2)
Cu1 O5 H5B 122(2)
Cu1 O5 H5A 122(3)
H5B O5 H5A 110(3)
N1 C1 C2 123.7(3)
N1 C1 H1 118.1
C2 C1 H1 118.1
C3 C2 C7 119.3(3)
C3 C2 C1 118.0(3)
C7 C2 C1 122.6(3)
C4 C3 C2 121.3(3)
C4 C3 H3 119.4
C2 C3 H3 119.4
C3 C4 C5 119.0(3)
C3 C4 C8 118.8(3)
C5 C4 C8 122.2(3)
C6 C5 C4 120.9(3)
C6 C5 H5 119.5
C4 C5 H5 119.5
C5 C6 C7 121.3(3)
C5 C6 H6 119.4
C7 C6 H6 119.4
O1 C7 C6 118.0(3)
O1 C7 C2 123.8(3)
C6 C7 C2 118.2(2)
O2 C8 C4 125.9(3)
O2 C8 H8 117.1
C4 C8 H8 117.1
N1 C9 C10 108.7(3)
N1 C9 H9A 109.9
C10 C9 H9A 109.9
N1 C9 H9B 109.9
C10 C9 H9B 109.9
H9A C9 H9B 108.3
O4 C10 O3 124.3(3)
O4 C10 C9 117.3(3)
O3 C10 C9 118.4(3)

loop_
_geom_bond_atom_site_label_1
_geom_bond_atom_site_label_2
_geom_bond_distance
_geom_bond_publ_flag
Cu1 N1 1.920(3) y
Cu1 O1 1.922(4) y
Cu1 O1A 2.589(4) y
Cu1 O3 1.961(4) y
Cu1 O5 1.946(3) y
N1 C1 1.279(4) ?
N1 C9 1.451(4) ?
O1 C7 1.306(3) ?
O2 C8 1.212(4) ?
O3 C10 1.257(4) ?
O4 C10 1.246(4) ?
O5 H5B 0.842(18) ?
O5 H5A 0.808(18) ?
C1 C2 1.441(5) ?
C1 H1 0.9300 ?
C2 C3 1.399(4) ?
C2 C7 1.427(4) ?
C3 C4 1.388(5) ?
C3 H3 0.9300 ?
C4 C5 1.410(5) ?
C4 C8 1.457(4) ?
C5 C6 1.360(4) ?
C5 H5 0.9300 ?
C6 C7 1.416(5) ?
C6 H6 0.9300 ?
C8 H8 0.9300 ?
C9 C10 1.513(4) ?
C9 H9A 0.9700 ?
C9 H9B 0.9700 ?

loop_
_geom_hbond_atom_site_label_D
_geom_hbond_atom_site_label_H
_geom_hbond_atom_site_label_A
_geom_hbond_site_symmetry_A
_geom_hbond_distance_DH
_geom_hbond_distance_HA
_geom_hbond_distance_DA
_geom_hbond_angle_DHA
O5 H5A O4 4_586 0.808(18) 1.99(3) 2.705(4) 148(4)
O5 H5B O4 2_655 0.842(18) 1.89(2) 2.708(4) 163(3)
